data_1515107
loop_
_publ_author_name
'Lu, Zheng'
'Cramer, S. Alan'
'Jenkins, David M.'

_publ_section_title
;
 Exploiting a dimeric silver transmetallating reagent to synthesize
 macrocyclic tetracarbene complexes
;
_journal_issue 10
_journal_name_full 'Chemical Science'
_journal_page_first 3081
_journal_paper_doi 10.1039/c2sc20628e
_journal_volume 3
_journal_year 2012
_chemical_formula_sum 'C69 H52 Au F9 N8 O9 S3'
_chemical_formula_weight 1601.33
_chemical_name_systematic
;
?
;
_space_group_IT_number 14
_symmetry_cell_setting monoclinic
_symmetry_space_group_name_Hall '-P 2yn'
_symmetry_space_group_name_H-M 'P 1 21/n 1'
_atom_sites_solution_hydrogens geom
_atom_sites_solution_primary direct
_atom_sites_solution_secondary difmap
_audit_creation_method SHELXL-97
_cell_angle_alpha 90.00
_cell_angle_beta 92.9260(10)
_cell_angle_gamma 90.00
_cell_formula_units_Z 4
_cell_length_a 18.2751(17)
_cell_length_b 13.6076(13)
_cell_length_c 27.721(3)
_cell_measurement_reflns_used 9946
_cell_measurement_temperature 100(2)
_cell_measurement_theta_max 22.89
_cell_measurement_theta_min 2.34
_cell_volume 6884.7(12)
_computing_cell_refinement 'Bruker SAINT'
_computing_data_collection 'Bruker APEX2'
_computing_data_reduction 'Bruker SAINT'
_computing_molecular_graphics 'Bruker SHELXTL'
_computing_publication_material 'Bruker SHELXTL'
_computing_structure_refinement 'SHELXL-97 (Sheldrick, 2008)'
_computing_structure_solution 'SHELXS-97 (Sheldrick, 2008)'
_diffrn_ambient_temperature 100(2)
_diffrn_measured_fraction_theta_full 0.968
_diffrn_measured_fraction_theta_max 0.968
_diffrn_measurement_device_type 'Bruker CCD Apex II'
_diffrn_measurement_method '\w scan'
_diffrn_radiation_monochromator graphite
_diffrn_radiation_source 'fine-focus sealed tube'
_diffrn_radiation_type MoK\a
_diffrn_radiation_wavelength 0.71073
_diffrn_reflns_av_R_equivalents 0.0646
_diffrn_reflns_av_sigmaI/netI 0.0564
_diffrn_reflns_limit_h_max 20
_diffrn_reflns_limit_h_min -20
_diffrn_reflns_limit_k_max 15
_diffrn_reflns_limit_k_min -15
_diffrn_reflns_limit_l_max 32
_diffrn_reflns_limit_l_min -31
_diffrn_reflns_number 58315
_diffrn_reflns_theta_full 24.49
_diffrn_reflns_theta_max 24.49
_diffrn_reflns_theta_min 1.30
_exptl_absorpt_coefficient_mu 2.314
_exptl_absorpt_correction_T_max 0.9552
_exptl_absorpt_correction_T_min 0.6547
_exptl_absorpt_correction_type multi-scan
_exptl_absorpt_process_details SADABS
_exptl_crystal_colour colourless
_exptl_crystal_density_diffrn 1.545
_exptl_crystal_density_method 'not measured'
_exptl_crystal_description rod
_exptl_crystal_F_000 3208
_exptl_crystal_size_max 0.20
_exptl_crystal_size_mid 0.02
_exptl_crystal_size_min 0.02
_platon_squeeze_details
;
;
_refine_diff_density_max 2.369
_refine_diff_density_min -2.188
_refine_diff_density_rms 0.169
_refine_ls_extinction_method none
_refine_ls_goodness_of_fit_ref 1.151
_refine_ls_hydrogen_treatment constr
_refine_ls_matrix_type full
_refine_ls_number_parameters 869
_refine_ls_number_reflns 11062
_refine_ls_number_restraints 60
_refine_ls_restrained_S_all 1.160
_refine_ls_R_factor_all 0.0971
_refine_ls_R_factor_gt 0.0710
_refine_ls_shift/su_max 0.025
_refine_ls_shift/su_mean 0.001
_refine_ls_structure_factor_coef Fsqd
_refine_ls_weighting_details 'calc w=1/[\s^2^(Fo^2^)+(0.1282P)^2^+18.0635P] where P=(Fo^2^+2Fc^2^)/3'
_refine_ls_weighting_scheme calc
_refine_ls_wR_factor_gt 0.2040
_refine_ls_wR_factor_ref 0.2208
_reflns_number_gt 7777
_reflns_number_total 11062
_reflns_threshold_expression >2sigma(I)
_cod_data_source_file c2sc20628e.txt
_cod_data_source_block 12
_cod_original_cell_volume 6884.8(11)
_cod_original_sg_symbol_H-M 'p 21/n'
_cod_database_code 1515107

loop_
_symmetry_equiv_pos_as_xyz
'x, y, z'
'-x+1/2, y+1/2, -z+1/2'
'-x, -y, -z'
'x-1/2, -y-1/2, z-1/2'

loop_
_atom_site_label
_atom_site_type_symbol
_atom_site_fract_x
_atom_site_fract_y
_atom_site_fract_z
_atom_site_U_iso_or_equiv
_atom_site_adp_type
_atom_site_occupancy
_atom_site_symmetry_multiplicity
_atom_site_calc_flag
_atom_site_refinement_flags
S3 S 0.7335(4) 0.6684(11) 0.7456(2) 0.457(14) Uani 1 1 d DU
C1 C 0.9340(5) 0.9691(7) 0.7214(3) 0.029(2) Uani 1 1 d .
C6 C 0.9740(5) 1.1116(7) 0.6927(3) 0.035(2) Uani 1 1 d .
C5 C 0.9309(5) 1.0674(8) 0.6567(4) 0.038(2) Uani 1 1 d .
C4 C 0.9359(5) 0.7722(8) 0.6965(4) 0.036(2) Uani 1 1 d .
C12 C 0.9183(5) 0.7407(9) 0.6169(4) 0.043(3) Uani 1 1 d .
C11 C 0.9595(6) 0.6699(8) 0.6346(4) 0.041(3) Uani 1 1 d .
C3 C 0.9327(5) 0.7203(7) 0.8011(3) 0.035(2) Uani 1 1 d .
C10 C 0.9774(5) 0.5884(6) 0.8399(4) 0.030(2) Uani 1 1 d .
C9 C 0.9195(5) 0.6221(6) 0.8649(3) 0.028(2) Uani 1 1 d .
C2 C 0.9094(5) 0.9165(6) 0.8238(3) 0.025(2) Uani 1 1 d .
C8 C 0.8639(5) 0.9366(6) 0.8966(3) 0.0236(19) Uani 1 1 d .
C7 C 0.8969(5) 1.0206(6) 0.8851(3) 0.026(2) Uani 1 1 d .
C14 C 1.0081(6) 0.6133(8) 0.7155(4) 0.047(3) Uani 1 1 d .
H14A H 1.0488 0.5855 0.6975 0.056 Uiso 1 1 calc R
H14B H 0.9736 0.5591 0.7214 0.056 Uiso 1 1 calc R
C15 C 1.0389(6) 0.6491(7) 0.7632(4) 0.041(3) Uani 1 1 d .
H15A H 1.0800 0.6059 0.7742 0.049 Uiso 1 1 calc R
H15B H 1.0588 0.7161 0.7592 0.049 Uiso 1 1 calc R
C16 C 0.8379(5) 0.7759(6) 0.8525(3) 0.027(2) Uani 1 1 d .
H16A H 0.8168 0.7560 0.8832 0.032 Uiso 1 1 calc R
H16B H 0.7978 0.7786 0.8272 0.032 Uiso 1 1 calc R
C17 C 0.9740(5) 1.0852(6) 0.8210(3) 0.031(2) Uani 1 1 d .
H17A H 1.0087 1.1076 0.8473 0.037 Uiso 1 1 calc R
H17B H 0.9428 1.1421 0.8113 0.037 Uiso 1 1 calc R
C18 C 1.0182(5) 1.0553(6) 0.7779(3) 0.0251(19) Uani 1 1 d .
H18A H 1.0571 1.1048 0.7736 0.030 Uiso 1 1 calc R
H18B H 1.0424 0.9916 0.7851 0.030 Uiso 1 1 calc R
C19 C 0.8648(6) 0.8970(8) 0.6520(4) 0.040(3) Uani 1 1 d .
H19A H 0.8175 0.8894 0.6675 0.049 Uiso 1 1 calc R
H19B H 0.8541 0.9135 0.6175 0.049 Uiso 1 1 calc R
C20 C 0.9098(6) 1.1016(9) 0.6076(4) 0.043(3) Uani 1 1 d .
C21 C 0.9271(6) 1.0437(8) 0.5661(4) 0.044(3) Uani 1 1 d .
H21 H 0.9527 0.9831 0.5697 0.053 Uiso 1 1 calc R
C22 C 0.9055(6) 1.0790(9) 0.5210(4) 0.052(3) Uani 1 1 d .
H22 H 0.9144 1.0414 0.4930 0.062 Uiso 1 1 calc R
C23 C 0.8693(6) 1.1734(10) 0.5162(5) 0.056(3) Uani 1 1 d .
H23 H 0.8601 1.2017 0.4852 0.067 Uiso 1 1 calc R
C24 C 0.8488(6) 1.2207(8) 0.5559(4) 0.048(3) Uani 1 1 d .
H24 H 0.8200 1.2786 0.5523 0.058 Uiso 1 1 calc R
C25 C 0.8688(6) 1.1869(7) 0.6024(4) 0.039(2) Uani 1 1 d .
H25 H 0.8544 1.2220 0.6300 0.047 Uiso 1 1 calc R
C26 C 1.0185(6) 1.1995(7) 0.6923(4) 0.042(3) Uani 1 1 d .
C27 C 1.0140(7) 1.2731(8) 0.7276(4) 0.050(3) Uani 1 1 d .
H27 H 0.9796 1.2675 0.7519 0.060 Uiso 1 1 calc R
C28 C 1.0602(8) 1.3537(8) 0.7267(5) 0.063(4) Uani 1 1 d .
H28 H 1.0602 1.4012 0.7518 0.076 Uiso 1 1 calc R
C29 C 1.1047(8) 1.3641(9) 0.6902(6) 0.068(4) Uani 1 1 d .
H29 H 1.1346 1.4211 0.6887 0.081 Uiso 1 1 calc R
C30 C 1.1079(8) 1.2931(9) 0.6546(5) 0.066(4) Uani 1 1 d .
H30 H 1.1395 1.3020 0.6288 0.079 Uiso 1 1 calc R
C31 C 1.0666(6) 1.2114(7) 0.6564(4) 0.047(3) Uani 1 1 d .
H31 H 1.0708 1.1617 0.6327 0.056 Uiso 1 1 calc R
C32 C 0.8901(6) 0.7674(8) 0.5663(4) 0.045(3) Uani 1 1 d .
C33 C 0.9428(6) 0.7835(10) 0.5314(4) 0.055(3) Uani 1 1 d .
H33 H 0.9938 0.7770 0.5392 0.066 Uiso 1 1 calc R
C34 C 0.9160(7) 0.8092(9) 0.4851(5) 0.056(3) Uani 1 1 d .
H34 H 0.9500 0.8216 0.4610 0.068 Uiso 1 1 calc R
C35 C 0.8397(8) 0.8178(9) 0.4726(5) 0.060(3) Uani 1 1 d .
H35 H 0.8225 0.8412 0.4417 0.073 Uiso 1 1 calc R
C36 C 0.7929(6) 0.7913(8) 0.5064(5) 0.050(3) Uani 1 1 d .
H36 H 0.7418 0.7905 0.4982 0.060 Uiso 1 1 calc R
C37 C 0.8173(3) 0.7655(3) 0.55213(19) 0.046(3) Uani 1 1 d .
H37 H 0.7827 0.7457 0.5747 0.055 Uiso 1 1 calc R
C38 C 0.9922(3) 0.5875(3) 0.60944(19) 0.051(3) Uani 1 1 d R
C39 C 1.0706(3) 0.5819(3) 0.60590(19) 0.056(3) Uani 1 1 d R
H39 H 1.1008 0.6342 0.6180 0.067 Uiso 1 1 d R
C66 C 1.1028(3) 0.5000(3) 0.58479(19) 0.084(5) Uani 1 1 d R
H66 H 1.1542 0.4897 0.5881 0.101 Uiso 1 1 d R
C67 C 1.0575(3) 0.4338(3) 0.55885(19) 0.127(8) Uani 1 1 d R
H67 H 1.0779 0.3846 0.5393 0.152 Uiso 1 1 d R
C68 C 0.9816(3) 0.4413(3) 0.56221(19) 0.106(7) Uani 1 1 d R
H68 H 0.9506 0.3969 0.5444 0.127 Uiso 1 1 d R
C69 C 0.9504(3) 0.5118(3) 0.59087(19) 0.095(6) Uani 1 1 d R
H69 H 0.9001 0.5074 0.5976 0.114 Uiso 1 1 d R
C40 C 1.0284(5) 0.5070(6) 0.8524(3) 0.031(2) Uani 1 1 d .
C41 C 1.1025(6) 0.5247(9) 0.8596(4) 0.047(3) Uani 1 1 d .
H41 H 1.1208 0.5896 0.8567 0.057 Uiso 1 1 calc R
C42 C 1.1504(6) 0.4478(10) 0.8710(4) 0.055(3) Uani 1 1 d .
H42 H 1.2014 0.4603 0.8756 0.066 Uiso 1 1 calc R
C43 C 1.1250(8) 0.3570(9) 0.8755(5) 0.060(4) Uani 1 1 d .
H43 H 1.1583 0.3050 0.8831 0.072 Uiso 1 1 calc R
C44 C 1.0486(7) 0.3357(8) 0.8691(4) 0.050(3) Uani 1 1 d .
H44 H 1.0304 0.2710 0.8733 0.059 Uiso 1 1 calc R
C45 C 1.0023(6) 0.4125(8) 0.8568(4) 0.042(3) Uani 1 1 d .
H45 H 0.9514 0.4002 0.8511 0.050 Uiso 1 1 calc R
C46 C 0.8886(5) 0.5893(7) 0.9102(4) 0.033(2) Uani 1 1 d .
C47 C 0.9343(6) 0.5854(7) 0.9518(4) 0.040(2) Uani 1 1 d .
H47 H 0.9849 0.6009 0.9508 0.047 Uiso 1 1 calc R
C48 C 0.9036(6) 0.5580(7) 0.9952(4) 0.043(3) Uani 1 1 d .
H48 H 0.9334 0.5574 1.0243 0.052 Uiso 1 1 calc R
C49 C 0.8312(6) 0.5321(7) 0.9962(4) 0.041(3) Uani 1 1 d .
H49 H 0.8111 0.5139 1.0259 0.050 Uiso 1 1 calc R
C50 C 0.7870(5) 0.5326(7) 0.9537(4) 0.037(2) Uani 1 1 d .
H50 H 0.7372 0.5127 0.9543 0.045 Uiso 1 1 calc R
C51 C 0.8152(5) 0.5619(6) 0.9107(4) 0.033(2) Uani 1 1 d .
H51 H 0.7850 0.5634 0.8818 0.040 Uiso 1 1 calc R
C52 C 0.8254(5) 0.9130(7) 0.9409(3) 0.027(2) Uani 1 1 d .
C53 C 0.8467(6) 0.8360(7) 0.9707(4) 0.039(2) Uani 1 1 d .
H53 H 0.8867 0.7960 0.9622 0.047 Uiso 1 1 calc R
C54 C 0.8121(7) 0.8151(8) 1.0121(4) 0.048(3) Uani 1 1 d .
H54 H 0.8265 0.7600 1.0313 0.057 Uiso 1 1 calc R
C55 C 0.7551(7) 0.8762(9) 1.0258(4) 0.047(3) Uani 1 1 d .
H55 H 0.7312 0.8637 1.0547 0.057 Uiso 1 1 calc R
C56 C 0.7346(6) 0.9527(9) 0.9976(4) 0.050(3) Uani 1 1 d .
H56 H 0.6960 0.9939 1.0072 0.060 Uiso 1 1 calc R
C57 C 0.7685(6) 0.9739(7) 0.9544(3) 0.038(2) Uani 1 1 d .
H57 H 0.7530 1.0282 0.9348 0.045 Uiso 1 1 calc R
C58 C 0.9060(5) 1.1134(7) 0.9135(3) 0.028(2) Uani 1 1 d .
C59 C 0.9456(6) 1.1117(8) 0.9580(3) 0.038(2) Uani 1 1 d .
H59 H 0.9688 1.0527 0.9689 0.046 Uiso 1 1 calc R
C60 C 0.9512(7) 1.1954(10) 0.9864(5) 0.058(3) Uani 1 1 d .
H60 H 0.9789 1.1936 1.0163 0.070 Uiso 1 1 calc R
C61 C 0.9181(6) 1.2787(9) 0.9721(4) 0.053(3) Uani 1 1 d .
H61 H 0.9207 1.3346 0.9927 0.063 Uiso 1 1 calc R
C62 C 0.8801(7) 1.2843(8) 0.9276(5) 0.053(3) Uani 1 1 d .
H62 H 0.8595 1.3452 0.9169 0.064 Uiso 1 1 calc R
C63 C 0.8718(6) 1.1998(7) 0.8980(4) 0.045(3) Uani 1 1 d .
H63 H 0.8436 1.2021 0.8682 0.054 Uiso 1 1 calc R
N1 N 0.9741(4) 1.0462(5) 0.7323(3) 0.0265(17) Uani 1 1 d .
N2 N 0.9072(4) 0.9785(6) 0.6758(3) 0.0352(19) Uani 1 1 d .
N3 N 0.9041(4) 0.8068(7) 0.6552(3) 0.040(2) Uani 1 1 d .
N4 N 0.9698(5) 0.6862(6) 0.6844(3) 0.040(2) Uani 1 1 d .
N5 N 0.9838(4) 0.6512(5) 0.8005(3) 0.0307(18) Uani 1 1 d .
N6 N 0.8927(4) 0.7043(5) 0.8392(3) 0.0281(17) Uani 1 1 d .
N7 N 0.8726(4) 0.8746(5) 0.8583(3) 0.0245(16) Uani 1 1 d .
N8 N 0.9265(4) 1.0084(5) 0.8406(3) 0.0265(17) Uani 1 1 d .
Au1 Au 0.92805(2) 0.84456(3) 0.760514(14) 0.03465(18) Uani 1 1 d .
C64 C 0.1780(9) 0.8363(10) 0.8955(5) 0.069(4) Uani 1 1 d U
O1 O 0.0890(4) 0.8448(5) 0.8206(3) 0.0411(17) Uani 1 1 d .
O2 O 0.0718(6) 0.9576(9) 0.8878(4) 0.103(4) Uani 1 1 d .
O3 O 0.0400(5) 0.7850(8) 0.8931(3) 0.080(3) Uani 1 1 d .
F1 F 0.2205(4) 0.9048(7) 0.8782(3) 0.098(3) Uani 1 1 d .
F2 F 0.1796(5) 0.8542(8) 0.9438(3) 0.107(4) Uani 1 1 d .
F3 F 0.1991(6) 0.7458(6) 0.8851(4) 0.109(3) Uani 1 1 d .
S1 S 0.08532(16) 0.8491(2) 0.87152(11) 0.0513(8) Uani 1 1 d U
C65 C 0.1502(8) 0.8898(11) 0.6879(6) 0.075(4) Uani 1 1 d U
C70 C 0.7801(12) 0.5714(13) 0.7111(7) 0.154(10) Uiso 1 1 d D
O4 O 0.0518(4) 0.8859(7) 0.6151(4) 0.084(3) Uani 1 1 d .
O5 O 0.1557(5) 0.9908(6) 0.6131(4) 0.083(3) Uani 1 1 d .
O6 O 0.1755(6) 0.8096(7) 0.6059(4) 0.084(3) Uani 1 1 d .
O7 O 0.6635(7) 0.673(2) 0.7246(5) 0.328(19) Uani 1 1 d DU
O8 O 0.7386(12) 0.6133(16) 0.7933(4) 0.230(12) Uani 1 1 d DU
O9 O 0.7761(6) 0.7634(14) 0.7429(5) 0.221(11) Uani 1 1 d DU
F4 F 0.2216(4) 0.9037(7) 0.6991(3) 0.088(3) Uani 1 1 d .
F5 F 0.1158(6) 0.9704(9) 0.7085(4) 0.125(4) Uani 1 1 d .
F6 F 0.1242(6) 0.8080(9) 0.7046(5) 0.134(5) Uani 1 1 d .
F7 F 0.7520(10) 0.4832(14) 0.7050(6) 0.198(7) Uani 1 1 d D
F8 F 0.7840(8) 0.6055(18) 0.6659(5) 0.237(10) Uani 1 1 d D
F9 F 0.8463(8) 0.5503(15) 0.7307(7) 0.255(10) Uani 1 1 d D
S2 S 0.1246(2) 0.8978(3) 0.62486(13) 0.0720(11) Uani 1 1 d U

loop_
_atom_site_aniso_label
_atom_site_aniso_U_11
_atom_site_aniso_U_22
_atom_site_aniso_U_33
_atom_site_aniso_U_23
_atom_site_aniso_U_13
_atom_site_aniso_U_12
S3 0.159(7) 1.14(4) 0.081(5) -0.148(11) 0.044(5) -0.340(15)
C1 0.033(5) 0.030(5) 0.026(5) 0.001(4) 0.006(4) 0.001(4)
C6 0.035(6) 0.037(6) 0.032(5) 0.006(5) 0.006(4) 0.019(5)
C5 0.026(5) 0.050(6) 0.038(6) -0.008(5) 0.002(4) 0.011(5)
C4 0.031(5) 0.044(6) 0.036(6) -0.005(5) 0.012(5) -0.012(5)
C12 0.026(5) 0.066(8) 0.039(6) -0.028(6) 0.016(5) -0.029(6)
C11 0.050(7) 0.041(6) 0.033(6) -0.014(5) 0.014(5) -0.026(5)
C3 0.037(6) 0.037(6) 0.032(5) -0.023(4) 0.009(4) -0.016(5)
C10 0.022(5) 0.025(5) 0.044(6) -0.006(4) 0.008(4) -0.003(4)
C9 0.021(5) 0.019(4) 0.042(6) -0.010(4) 0.002(4) -0.003(4)
C2 0.022(5) 0.023(5) 0.032(5) 0.000(4) -0.001(4) -0.001(4)
C8 0.027(5) 0.022(5) 0.021(5) -0.002(4) -0.004(4) -0.002(4)
C7 0.023(5) 0.025(5) 0.030(5) -0.006(4) 0.004(4) 0.010(4)
C14 0.060(7) 0.034(6) 0.048(7) -0.010(5) 0.027(6) -0.008(5)
C15 0.041(6) 0.026(5) 0.058(7) -0.010(5) 0.023(5) -0.007(4)
C16 0.027(5) 0.022(5) 0.032(5) -0.008(4) 0.008(4) 0.000(4)
C17 0.042(6) 0.015(4) 0.037(5) -0.002(4) 0.008(4) -0.007(4)
C18 0.033(5) 0.019(4) 0.023(5) -0.002(4) -0.004(4) 0.003(4)
C19 0.035(6) 0.058(7) 0.029(5) -0.005(5) 0.007(4) -0.015(5)
C20 0.030(6) 0.066(8) 0.034(6) 0.003(5) 0.001(4) 0.002(5)
C21 0.038(6) 0.049(7) 0.046(6) 0.001(5) 0.004(5) -0.004(5)
C22 0.047(7) 0.060(8) 0.048(7) 0.013(6) 0.001(5) -0.011(6)
C23 0.033(6) 0.088(10) 0.048(7) 0.025(7) 0.002(5) 0.010(6)
C24 0.060(7) 0.035(6) 0.049(7) 0.017(5) -0.009(6) -0.006(5)
C25 0.046(6) 0.030(5) 0.042(6) 0.006(5) 0.003(5) -0.006(5)
C26 0.061(7) 0.025(5) 0.038(6) 0.009(5) -0.005(5) 0.007(5)
C27 0.072(8) 0.033(6) 0.045(7) 0.005(5) 0.017(6) 0.015(6)
C28 0.104(11) 0.030(6) 0.058(8) 0.000(5) 0.026(8) -0.001(6)
C29 0.077(10) 0.030(7) 0.098(11) 0.000(7) 0.021(8) -0.013(6)
C30 0.075(9) 0.044(7) 0.081(10) 0.003(7) 0.020(7) -0.010(7)
C31 0.064(7) 0.021(5) 0.057(7) 0.002(5) 0.024(6) -0.008(5)
C32 0.045(6) 0.056(7) 0.037(6) -0.013(5) 0.014(5) -0.017(5)
C33 0.042(6) 0.076(9) 0.046(7) -0.017(6) 0.000(5) -0.020(6)
C34 0.053(8) 0.062(8) 0.054(8) -0.004(6) 0.005(6) -0.022(6)
C35 0.081(10) 0.058(8) 0.043(7) -0.016(6) 0.009(7) -0.024(7)
C36 0.034(6) 0.040(7) 0.076(9) 0.004(6) -0.003(6) 0.002(5)
C37 0.034(6) 0.042(6) 0.062(7) 0.025(6) 0.007(5) 0.001(5)
C38 0.063(8) 0.039(6) 0.054(7) -0.019(5) 0.018(6) -0.015(6)
C39 0.057(8) 0.056(7) 0.056(7) -0.006(6) 0.013(6) -0.003(6)
C66 0.073(10) 0.085(11) 0.097(11) -0.033(9) 0.033(9) 0.024(8)
C67 0.098(13) 0.102(14) 0.18(2) -0.109(14) 0.048(13) -0.032(11)
C68 0.080(11) 0.047(8) 0.184(18) -0.067(10) -0.058(12) 0.007(8)
C69 0.056(8) 0.044(8) 0.181(18) -0.047(10) -0.029(10) -0.001(7)
C40 0.034(5) 0.023(5) 0.036(5) -0.017(4) 0.008(4) 0.004(4)
C41 0.034(6) 0.052(7) 0.056(7) -0.007(6) 0.001(5) -0.005(5)
C42 0.035(6) 0.070(9) 0.062(8) 0.006(7) 0.018(6) 0.016(6)
C43 0.072(9) 0.055(8) 0.053(8) 0.009(6) 0.017(7) 0.034(7)
C44 0.071(9) 0.031(6) 0.048(7) 0.001(5) 0.007(6) 0.015(6)
C45 0.042(6) 0.043(6) 0.041(6) -0.019(5) 0.012(5) -0.005(5)
C46 0.033(5) 0.022(5) 0.043(6) -0.005(4) 0.005(5) 0.001(4)
C47 0.033(6) 0.037(6) 0.049(7) -0.005(5) 0.007(5) -0.003(5)
C48 0.050(7) 0.036(6) 0.042(6) -0.006(5) -0.006(5) 0.016(5)
C49 0.054(7) 0.033(6) 0.038(6) 0.004(5) 0.015(5) 0.013(5)
C50 0.036(6) 0.023(5) 0.053(7) -0.002(5) 0.016(5) 0.008(4)
C51 0.036(5) 0.017(5) 0.047(6) -0.007(4) 0.011(5) 0.002(4)
C52 0.025(5) 0.029(5) 0.028(5) -0.004(4) 0.003(4) -0.001(4)
C53 0.048(6) 0.035(6) 0.034(6) -0.005(5) -0.005(5) 0.006(5)
C54 0.071(8) 0.038(6) 0.035(6) 0.009(5) 0.005(6) -0.001(6)
C55 0.064(8) 0.055(7) 0.026(6) -0.003(5) 0.018(5) -0.012(6)
C56 0.057(7) 0.052(7) 0.042(7) -0.002(6) 0.021(6) 0.008(6)
C57 0.048(6) 0.036(6) 0.031(5) -0.003(4) 0.012(5) 0.012(5)
C58 0.026(5) 0.021(5) 0.037(5) -0.001(4) 0.006(4) 0.000(4)
C59 0.040(6) 0.043(6) 0.031(6) -0.003(5) -0.004(5) 0.003(5)
C60 0.058(8) 0.059(8) 0.057(8) -0.029(7) 0.002(6) -0.002(7)
C61 0.054(7) 0.047(7) 0.059(8) -0.035(6) 0.023(6) -0.023(6)
C62 0.060(8) 0.027(6) 0.074(9) -0.008(6) 0.025(7) 0.002(5)
C63 0.055(7) 0.028(6) 0.053(7) -0.005(5) 0.009(6) 0.010(5)
N1 0.028(4) 0.028(4) 0.024(4) 0.002(3) 0.009(3) 0.008(3)
N2 0.024(4) 0.043(5) 0.039(5) 0.008(4) 0.000(4) 0.000(4)
N3 0.028(4) 0.055(5) 0.038(5) -0.020(4) 0.012(4) -0.012(4)
N4 0.045(5) 0.039(5) 0.039(5) -0.021(4) 0.024(4) -0.026(4)
N5 0.020(4) 0.030(4) 0.043(5) -0.018(4) 0.011(3) -0.007(3)
N6 0.030(4) 0.020(4) 0.035(4) -0.008(3) 0.006(4) -0.005(3)
N7 0.025(4) 0.021(4) 0.028(4) -0.003(3) 0.004(3) 0.002(3)
N8 0.031(4) 0.024(4) 0.025(4) -0.003(3) 0.004(3) 0.004(3)
Au1 0.0326(3) 0.0363(3) 0.0358(3) -0.00816(17) 0.00939(17) -0.00525(17)
C64 0.082(10) 0.051(8) 0.073(10) -0.002(7) -0.014(8) 0.010(7)
O1 0.041(4) 0.038(4) 0.043(4) -0.003(3) -0.005(3) -0.004(3)
O2 0.120(9) 0.117(9) 0.071(7) -0.015(6) 0.000(6) 0.078(8)
O3 0.067(6) 0.127(9) 0.043(5) 0.016(5) -0.003(4) -0.053(6)
F1 0.056(5) 0.127(8) 0.109(7) 0.022(6) -0.009(5) -0.051(5)
F2 0.094(7) 0.156(10) 0.067(6) 0.004(5) -0.034(5) -0.050(6)
F3 0.139(9) 0.052(5) 0.133(8) -0.017(5) -0.016(7) 0.019(5)
S1 0.0391(16) 0.068(2) 0.0457(17) -0.0063(15) -0.0048(13) -0.0130(14)
C65 0.066(10) 0.064(9) 0.097(11) 0.006(8) 0.033(9) 0.019(8)
O4 0.031(5) 0.072(6) 0.147(10) 0.017(6) -0.017(5) -0.003(4)
O5 0.059(6) 0.042(5) 0.150(10) 0.035(6) 0.016(6) -0.006(4)
O6 0.119(9) 0.053(5) 0.075(7) -0.003(5) -0.031(6) -0.007(6)
O7 0.094(11) 0.80(6) 0.089(10) -0.118(19) 0.021(8) -0.21(2)
O8 0.26(2) 0.38(3) 0.044(7) -0.001(12) -0.015(10) -0.19(2)
O9 0.038(6) 0.54(4) 0.087(9) -0.022(15) 0.017(6) -0.102(13)
F4 0.059(5) 0.126(8) 0.077(5) -0.002(5) -0.012(4) 0.009(5)
F5 0.124(8) 0.167(11) 0.089(7) -0.013(7) 0.038(6) 0.062(8)
F6 0.104(8) 0.131(9) 0.168(11) 0.097(8) 0.009(7) -0.022(7)
F7 0.224(17) 0.211(17) 0.161(13) -0.003(12) 0.037(12) -0.087(14)
F8 0.135(12) 0.46(3) 0.116(11) 0.062(15) 0.023(9) -0.041(16)
F9 0.119(11) 0.35(3) 0.29(2) 0.022(19) -0.032(13) -0.141(15)
S2 0.088(3) 0.051(2) 0.073(2) 0.0087(17) -0.037(2) -0.0216(19)

loop_
_atom_type_symbol
_atom_type_description
_atom_type_scat_dispersion_real
_atom_type_scat_dispersion_imag
_atom_type_scat_source
C C 0.0033 0.0016 'International Tables Vol C Tables 4.2.6.8 and 6.1.1.4'
H H 0.0000 0.0000 'International Tables Vol C Tables 4.2.6.8 and 6.1.1.4'
N N 0.0061 0.0033 'International Tables Vol C Tables 4.2.6.8 and 6.1.1.4'
O O 0.0106 0.0060 'International Tables Vol C Tables 4.2.6.8 and 6.1.1.4'
F F 0.0171 0.0103 'International Tables Vol C Tables 4.2.6.8 and 6.1.1.4'
S S 0.1246 0.1234 'International Tables Vol C Tables 4.2.6.8 and 6.1.1.4'
Au Au -2.0133 8.8022 'International Tables Vol C Tables 4.2.6.8 and 6.1.1.4'

loop_
_geom_angle_atom_site_label_1
_geom_angle_atom_site_label_2
_geom_angle_atom_site_label_3
_geom_angle
O7 S3 O9 114.2(15)
O7 S3 O8 113.9(12)
O9 S3 O8 117.1(9)
O7 S3 C70 104.7(12)
O9 S3 C70 109.2(9)
O8 S3 C70 95.0(13)
N1 C1 N2 108.4(8)
N1 C1 Au1 126.6(7)
N2 C1 Au1 124.1(7)
C5 C6 N1 105.5(9)
C5 C6 C26 130.9(9)
N1 C6 C26 123.2(9)
C6 C5 N2 106.1(9)
C6 C5 C20 130.3(10)
N2 C5 C20 123.6(9)
N3 C4 N4 105.8(9)
N3 C4 Au1 121.7(8)
N4 C4 Au1 132.5(8)
C11 C12 N3 107.9(10)
C11 C12 C32 133.6(10)
N3 C12 C32 118.3(11)
C12 C11 N4 107.5(9)
C12 C11 C38 128.9(9)
N4 C11 C38 123.6(10)
N5 C3 N6 107.9(9)
N5 C3 Au1 126.5(7)
N6 C3 Au1 124.5(7)
C9 C10 N5 106.7(8)
C9 C10 C40 128.9(9)
N5 C10 C40 124.3(8)
C10 C9 N6 105.7(8)
C10 C9 C46 131.9(9)
N6 C9 C46 122.3(8)
N7 C2 N8 105.2(7)
N7 C2 Au1 121.6(6)
N8 C2 Au1 133.2(6)
C7 C8 N7 105.7(7)
C7 C8 C52 128.4(8)
N7 C8 C52 126.0(8)
C8 C7 N8 108.1(7)
C8 C7 C58 129.5(8)
N8 C7 C58 122.3(8)
N4 C14 C15 116.6(9)
N4 C14 H14A 108.2
C15 C14 H14A 108.2
N4 C14 H14B 108.2
C15 C14 H14B 108.2
H14A C14 H14B 107.3
N5 C15 C14 112.8(9)
N5 C15 H15A 109.0
C14 C15 H15A 109.0
N5 C15 H15B 109.0
C14 C15 H15B 109.0
H15A C15 H15B 107.8
N6 C16 N7 109.5(7)
N6 C16 H16A 109.8
N7 C16 H16A 109.8
N6 C16 H16B 109.8
N7 C16 H16B 109.8
H16A C16 H16B 108.2
N8 C17 C18 116.2(7)
N8 C17 H17A 108.2
C18 C17 H17A 108.2
N8 C17 H17B 108.2
C18 C17 H17B 108.2
H17A C17 H17B 107.4
N1 C18 C17 113.9(7)
N1 C18 H18A 108.8
C17 C18 H18A 108.8
N1 C18 H18B 108.8
C17 C18 H18B 108.8
H18A C18 H18B 107.7
N3 C19 N2 111.4(8)
N3 C19 H19A 109.4
N2 C19 H19A 109.4
N3 C19 H19B 109.4
N2 C19 H19B 109.4
H19A C19 H19B 108.0
C25 C20 C21 121.0(10)
C25 C20 C5 118.4(9)
C21 C20 C5 120.5(10)
C22 C21 C20 117.9(11)
C22 C21 H21 121.0
C20 C21 H21 121.0
C21 C22 C23 120.1(12)
C21 C22 H22 119.9
C23 C22 H22 119.9
C24 C23 C22 119.6(11)
C24 C23 H23 120.2
C22 C23 H23 120.2
C23 C24 C25 121.8(11)
C23 C24 H24 119.1
C25 C24 H24 119.1
C20 C25 C24 119.0(10)
C20 C25 H25 120.5
C24 C25 H25 120.5
C31 C26 C27 118.9(10)
C31 C26 C6 119.0(9)
C27 C26 C6 122.1(10)
C28 C27 C26 119.7(11)
C28 C27 H27 120.2
C26 C27 H27 120.2
C29 C28 C27 119.5(12)
C29 C28 H28 120.2
C27 C28 H28 120.2
C28 C29 C30 120.9(12)
C28 C29 H29 119.5
C30 C29 H29 119.5
C31 C30 C29 120.4(13)
C31 C30 H30 119.8
C29 C30 H30 119.8
C30 C31 C26 120.5(11)
C30 C31 H31 119.8
C26 C31 H31 119.8
C37 C32 C33 119.5(9)
C37 C32 C12 122.8(8)
C33 C32 C12 117.3(10)
C34 C33 C32 116.7(11)
C34 C33 H33 121.7
C32 C33 H33 121.7
C33 C34 C35 122.5(11)
C33 C34 H34 118.7
C35 C34 H34 118.7
C36 C35 C34 117.1(12)
C36 C35 H35 121.4
C34 C35 H35 121.4
C35 C36 C37 121.6(11)
C35 C36 H36 119.2
C37 C36 H36 119.2
C36 C37 C32 121.8(8)
C36 C37 H37 119.1
C32 C37 H37 119.1
C69 C38 C39 118.1
C69 C38 C11 121.6(5)
C39 C38 C11 120.2(5)
C66 C39 C38 120.6
C66 C39 H39 119.7
C38 C39 H39 119.7
C67 C66 C39 118.6
C67 C66 H66 120.7
C39 C66 H66 120.7
C66 C67 C68 118.8
C66 C67 H67 120.6
C68 C67 H67 120.6
C69 C68 C67 121.8
C69 C68 H68 119.1
C67 C68 H68 119.1
C38 C69 C68 119.9
C38 C69 H69 120.0
C68 C69 H69 120.0
C45 C40 C41 119.5(10)
C45 C40 C10 120.1(9)
C41 C40 C10 120.4(9)
C40 C41 C42 120.2(11)
C40 C41 H41 119.9
C42 C41 H41 119.9
C43 C42 C41 120.1(12)
C43 C42 H42 119.9
C41 C42 H42 119.9
C42 C43 C44 121.4(11)
C42 C43 H43 119.3
C44 C43 H43 119.3
C45 C44 C43 117.5(11)
C45 C44 H44 121.2
C43 C44 H44 121.2
C44 C45 C40 121.1(10)
C44 C45 H45 119.4
C40 C45 H45 119.4
C47 C46 C51 121.4(9)
C47 C46 C9 118.5(8)
C51 C46 C9 120.1(9)
C46 C47 C48 118.1(9)
C46 C47 H47 121.0
C48 C47 H47 121.0
C49 C48 C47 121.0(10)
C49 C48 H48 119.5
C47 C48 H48 119.5
C48 C49 C50 119.9(10)
C48 C49 H49 120.1
C50 C49 H49 120.1
C51 C50 C49 120.3(10)
C51 C50 H50 119.8
C49 C50 H50 119.8
C50 C51 C46 119.2(10)
C50 C51 H51 120.4
C46 C51 H51 120.4
C53 C52 C57 119.0(9)
C53 C52 C8 121.9(8)
C57 C52 C8 119.0(8)
C54 C53 C52 122.1(10)
C54 C53 H53 119.0
C52 C53 H53 119.0
C53 C54 C55 119.1(10)
C53 C54 H54 120.5
C55 C54 H54 120.5
C56 C55 C54 119.5(10)
C56 C55 H55 120.3
C54 C55 H55 120.3
C55 C56 C57 122.2(10)
C55 C56 H56 118.9
C57 C56 H56 118.9
C52 C57 C56 118.2(9)
C52 C57 H57 120.9
C56 C57 H57 120.9
C63 C58 C59 119.4(9)
C63 C58 C7 121.0(9)
C59 C58 C7 119.4(8)
C60 C59 C58 120.5(11)
C60 C59 H59 119.7
C58 C59 H59 119.7
C61 C60 C59 120.7(12)
C61 C60 H60 119.6
C59 C60 H60 119.6
C60 C61 C62 120.6(10)
C60 C61 H61 119.7
C62 C61 H61 119.7
C61 C62 C63 120.3(11)
C61 C62 H62 119.9
C63 C62 H62 119.9
C58 C63 C62 118.3(11)
C58 C63 H63 120.8
C62 C63 H63 120.8
C1 N1 C6 110.3(8)
C1 N1 C18 122.9(7)
C6 N1 C18 126.5(8)
C1 N2 C5 109.6(8)
C1 N2 C19 120.3(8)
C5 N2 C19 129.8(8)
C4 N3 C19 123.6(8)
C4 N3 C12 109.1(10)
C19 N3 C12 127.3(9)
C4 N4 C11 109.7(10)
C4 N4 C14 129.7(8)
C11 N4 C14 120.5(9)
C3 N5 C10 109.8(8)
C3 N5 C15 121.7(9)
C10 N5 C15 128.5(8)
C3 N6 C9 109.9(8)
C3 N6 C16 120.2(8)
C9 N6 C16 129.2(7)
C2 N7 C8 112.1(7)
C2 N7 C16 122.6(7)
C8 N7 C16 124.8(7)
C2 N8 C7 108.8(7)
C2 N8 C17 130.5(7)
C7 N8 C17 120.5(7)
C1 Au1 C3 174.5(4)
C1 Au1 C4 86.0(4)
C3 Au1 C4 94.4(4)
C1 Au1 C2 94.2(3)
C3 Au1 C2 85.9(3)
C4 Au1 C2 174.5(4)
F1 C64 F3 113.2(14)
F1 C64 F2 104.3(11)
F3 C64 F2 112.9(12)
F1 C64 S1 111.0(9)
F3 C64 S1 106.8(10)
F2 C64 S1 108.7(11)
O3 S1 O1 118.2(5)
O3 S1 O2 111.6(7)
O1 S1 O2 110.0(5)
O3 S1 C64 111.0(7)
O1 S1 C64 105.9(6)
O2 S1 C64 98.3(6)
F6 C65 F4 114.0(13)
F6 C65 F5 110.2(12)
F4 C65 F5 104.3(13)
F6 C65 S2 108.5(12)
F4 C65 S2 114.9(10)
F5 C65 S2 104.4(10)
F7 C70 F9 101.4(16)
F7 C70 F8 103.7(18)
F9 C70 F8 112(2)
F7 C70 S3 121.8(17)
F9 C70 S3 111.8(16)
F8 C70 S3 106.3(14)
O4 S2 O5 117.3(6)
O4 S2 O6 114.9(6)
O5 S2 O6 109.8(6)
O4 S2 C65 113.2(7)
O5 S2 C65 101.0(7)
O6 S2 C65 98.3(6)

loop_
_geom_bond_atom_site_label_1
_geom_bond_atom_site_label_2
_geom_bond_distance
S3 O7 1.379(13)
S3 O9 1.513(15)
S3 O8 1.519(15)
S3 C70 1.863(15)
C1 N1 1.306(12)
C1 N2 1.340(12)
C1 Au1 2.017(9)
C6 C5 1.378(14)
C6 N1 1.413(12)
C6 C26 1.448(15)
C5 N2 1.399(13)
C5 C20 1.470(14)
C4 N3 1.341(13)
C4 N4 1.373(13)
C4 Au1 2.042(10)
C12 C11 1.304(16)
C12 N3 1.427(12)
C12 C32 1.512(16)
C11 N4 1.400(13)
C11 C38 1.464(12)
C3 N5 1.326(12)
C3 N6 1.334(12)
C3 Au1 2.030(11)
C10 C9 1.371(12)
C10 N5 1.397(12)
C10 C40 1.478(13)
C9 N6 1.401(12)
C9 C46 1.474(13)
C2 N7 1.325(11)
C2 N8 1.367(11)
C2 Au1 2.052(9)
C8 C7 1.338(12)
C8 N7 1.372(11)
C8 C52 1.483(12)
C7 N8 1.381(11)
C7 C58 1.493(12)
C14 N4 1.469(15)
C14 C15 1.492(16)
C14 H14A 0.9900
C14 H14B 0.9900
C15 N5 1.481(12)
C15 H15A 0.9900
C15 H15B 0.9900
C16 N6 1.458(11)
C16 N7 1.490(11)
C16 H16A 0.9900
C16 H16B 0.9900
C17 N8 1.480(11)
C17 C18 1.532(12)
C17 H17A 0.9900
C17 H17B 0.9900
C18 N1 1.468(11)
C18 H18A 0.9900
C18 H18B 0.9900
C19 N3 1.423(14)
C19 N2 1.489(13)
C19 H19A 0.9900
C19 H19B 0.9900
C20 C25 1.386(15)
C20 C21 1.443(15)
C21 C22 1.377(15)
C21 H21 0.9500
C22 C23 1.447(17)
C22 H22 0.9500
C23 C24 1.344(17)
C23 H23 0.9500
C24 C25 1.400(14)
C24 H24 0.9500
C25 H25 0.9500
C26 C31 1.370(15)
C26 C27 1.404(15)
C27 C28 1.385(17)
C27 H27 0.9500
C28 C29 1.337(18)
C28 H28 0.9500
C29 C30 1.384(18)
C29 H29 0.9500
C30 C31 1.346(16)
C30 H30 0.9500
C31 H31 0.9500
C32 C37 1.369(12)
C32 C33 1.416(15)
C33 C34 1.395(16)
C33 H33 0.9500
C34 C35 1.425(18)
C34 H34 0.9500
C35 C36 1.350(17)
C35 H35 0.9500
C36 C37 1.369(13)
C36 H36 0.9500
C37 H37 0.9500
C38 C69 1.3679
C38 C39 1.4442
C39 C66 1.4014
C39 H39 0.9500
C66 C67 1.3973
C66 H66 0.9500
C67 C68 1.3983
C67 H67 0.9500
C68 C69 1.3862
C68 H68 0.9500
C69 H69 0.9500
C40 C45 1.379(14)
C40 C41 1.379(14)
C41 C42 1.390(16)
C41 H41 0.9500
C42 C43 1.329(17)
C42 H42 0.9500
C43 C44 1.427(19)
C43 H43 0.9500
C44 C45 1.378(15)
C44 H44 0.9500
C45 H45 0.9500
C46 C47 1.390(14)
C46 C51 1.391(13)
C47 C48 1.404(15)
C47 H47 0.9500
C48 C49 1.371(15)
C48 H48 0.9500
C49 C50 1.396(15)
C49 H49 0.9500
C50 C51 1.382(14)
C50 H50 0.9500
C51 H51 0.9500
C52 C53 1.378(13)
C52 C57 1.395(13)
C53 C54 1.369(15)
C53 H53 0.9500
C54 C55 1.399(16)
C54 H54 0.9500
C55 C56 1.343(16)
C55 H55 0.9500
C56 C57 1.406(14)
C56 H56 0.9500
C57 H57 0.9500
C58 C63 1.390(14)
C58 C59 1.398(13)
C59 C60 1.385(16)
C59 H59 0.9500
C60 C61 1.334(18)
C60 H60 0.9500
C61 C62 1.388(17)
C61 H61 0.9500
C62 C63 1.417(15)
C62 H62 0.9500
C63 H63 0.9500
C64 F1 1.320(16)
C64 F3 1.328(15)
C64 F2 1.358(17)
C64 S1 1.796(15)
O1 S1 1.418(8)
O2 S1 1.567(11)
O3 S1 1.362(9)
C65 F6 1.304(17)
C65 F4 1.339(17)
C65 F5 1.399(16)
C65 S2 1.791(17)
C70 F7 1.312(16)
C70 F9 1.332(16)
C70 F8 1.340(16)
O4 S2 1.353(9)
O5 S2 1.432(9)
O6 S2 1.623(12)

loop_
_geom_torsion_atom_site_label_1
_geom_torsion_atom_site_label_2
_geom_torsion_atom_site_label_3
_geom_torsion_atom_site_label_4
_geom_torsion
N1 C6 C5 N2 0.0(10)
C26 C6 C5 N2 173.4(10)
N1 C6 C5 C20 178.8(9)
C26 C6 C5 C20 -7.7(18)
N3 C12 C11 N4 2.6(11)
C32 C12 C11 N4 177.3(10)
N3 C12 C11 C38 -176.2(8)
C32 C12 C11 C38 -1.6(18)
N5 C10 C9 N6 0.3(9)
C40 C10 C9 N6 176.0(9)
N5 C10 C9 C46 -177.0(9)
C40 C10 C9 C46 -1.3(17)
N7 C8 C7 N8 -1.2(9)
C52 C8 C7 N8 178.9(8)
N7 C8 C7 C58 -178.6(8)
C52 C8 C7 C58 1.5(16)
N4 C14 C15 N5 83.3(11)
N8 C17 C18 N1 73.8(10)
C6 C5 C20 C25 -62.3(15)
N2 C5 C20 C25 116.4(11)
C6 C5 C20 C21 121.9(12)
N2 C5 C20 C21 -59.4(14)
C25 C20 C21 C22 3.9(16)
C5 C20 C21 C22 179.5(10)
C20 C21 C22 C23 2.5(16)
C21 C22 C23 C24 -8.2(17)
C22 C23 C24 C25 7.4(18)
C21 C20 C25 C24 -4.8(16)
C5 C20 C25 C24 179.5(10)
C23 C24 C25 C20 -1.0(17)
C5 C6 C26 C31 -49.6(16)
N1 C6 C26 C31 122.9(11)
C5 C6 C26 C27 130.6(11)
N1 C6 C26 C27 -57.0(14)
C31 C26 C27 C28 -2.7(17)
C6 C26 C27 C28 177.2(11)
C26 C27 C28 C29 5(2)
C27 C28 C29 C30 -3(2)
C28 C29 C30 C31 -1(2)
C29 C30 C31 C26 3(2)
C27 C26 C31 C30 -1.2(17)
C6 C26 C31 C30 179.0(11)
C11 C12 C32 C37 114.8(13)
N3 C12 C32 C37 -71.0(12)
C11 C12 C32 C33 -57.6(17)
N3 C12 C32 C33 116.6(11)
C37 C32 C33 C34 8.1(17)
C12 C32 C33 C34 -179.2(11)
C32 C33 C34 C35 -1.0(19)
C33 C34 C35 C36 -5.8(19)
C34 C35 C36 C37 5.6(17)
C35 C36 C37 C32 1.5(15)
C33 C32 C37 C36 -8.7(14)
C12 C32 C37 C36 179.0(9)
C12 C11 C38 C69 -71.2(11)
N4 C11 C38 C69 110.2(8)
C12 C11 C38 C39 112.2(10)
N4 C11 C38 C39 -66.5(9)
C69 C38 C39 C66 -1.2
C11 C38 C39 C66 175.6(6)
C38 C39 C66 C67 12.6
C39 C66 C67 C68 -11.6
C66 C67 C68 C69 -0.7
C39 C38 C69 C68 -11.2
C11 C38 C69 C68 172.1(6)
C67 C68 C69 C38 12.4
C9 C10 C40 C45 60.9(14)
N5 C10 C40 C45 -124.1(10)
C9 C10 C40 C41 -119.2(11)
N5 C10 C40 C41 55.8(13)
C45 C40 C41 C42 0.2(16)
C10 C40 C41 C42 -179.7(10)
C40 C41 C42 C43 -0.6(18)
C41 C42 C43 C44 -0.5(19)
C42 C43 C44 C45 1.9(18)
C43 C44 C45 C40 -2.2(16)
C41 C40 C45 C44 1.3(15)
C10 C40 C45 C44 -178.8(9)
C10 C9 C46 C47 56.5(14)
N6 C9 C46 C47 -120.4(10)
C10 C9 C46 C51 -122.7(11)
N6 C9 C46 C51 60.4(12)
C51 C46 C47 C48 -3.3(14)
C9 C46 C47 C48 177.4(9)
C46 C47 C48 C49 2.4(15)
C47 C48 C49 C50 0.2(15)
C48 C49 C50 C51 -2.0(14)
C49 C50 C51 C46 1.1(13)
C47 C46 C51 C50 1.6(13)
C9 C46 C51 C50 -179.2(8)
C7 C8 C52 C53 -121.4(11)
N7 C8 C52 C53 58.7(13)
C7 C8 C52 C57 55.0(13)
N7 C8 C52 C57 -124.9(10)
C57 C52 C53 C54 2.4(15)
C8 C52 C53 C54 178.8(9)
C52 C53 C54 C55 -2.6(17)
C53 C54 C55 C56 1.3(17)
C54 C55 C56 C57 0.1(18)
C53 C52 C57 C56 -0.9(15)
C8 C52 C57 C56 -177.4(9)
C55 C56 C57 C52 -0.3(17)
C8 C7 C58 C63 -113.9(12)
N8 C7 C58 C63 69.1(12)
C8 C7 C58 C59 61.8(13)
N8 C7 C58 C59 -115.3(10)
C63 C58 C59 C60 -0.4(15)
C7 C58 C59 C60 -176.2(10)
C58 C59 C60 C61 1.0(18)
C59 C60 C61 C62 -2.8(18)
C60 C61 C62 C63 4.1(17)
C59 C58 C63 C62 1.7(15)
C7 C58 C63 C62 177.3(9)
C61 C62 C63 C58 -3.5(16)
N2 C1 N1 C6 0.7(10)
Au1 C1 N1 C6 169.7(6)
N2 C1 N1 C18 -173.3(7)
Au1 C1 N1 C18 -4.3(12)
C5 C6 N1 C1 -0.4(10)
C26 C6 N1 C1 -174.5(9)
C5 C6 N1 C18 173.4(8)
C26 C6 N1 C18 -0.7(14)
C17 C18 N1 C1 -79.6(10)
C17 C18 N1 C6 107.3(9)
N1 C1 N2 C5 -0.7(10)
Au1 C1 N2 C5 -170.1(6)
N1 C1 N2 C19 174.4(8)
Au1 C1 N2 C19 5.1(12)
C6 C5 N2 C1 0.5(10)
C20 C5 N2 C1 -178.5(9)
C6 C5 N2 C19 -174.1(9)
C20 C5 N2 C19 6.9(15)
N3 C19 N2 C1 -52.8(11)
N3 C19 N2 C5 121.3(10)
N4 C4 N3 C19 -178.1(8)
Au1 C4 N3 C19 2.1(12)
N4 C4 N3 C12 0.3(10)
Au1 C4 N3 C12 -179.4(6)
N2 C19 N3 C4 48.8(12)
N2 C19 N3 C12 -129.4(9)
C11 C12 N3 C4 -1.9(11)
C32 C12 N3 C4 -177.5(8)
C11 C12 N3 C19 176.5(9)
C32 C12 N3 C19 0.9(14)
N3 C4 N4 C11 1.3(10)
Au1 C4 N4 C11 -179.0(7)
N3 C4 N4 C14 -174.8(9)
Au1 C4 N4 C14 4.9(15)
C12 C11 N4 C4 -2.6(11)
C38 C11 N4 C4 176.4(8)
C12 C11 N4 C14 174.0(9)
C38 C11 N4 C14 -7.1(13)
C15 C14 N4 C4 -24.4(15)
C15 C14 N4 C11 159.8(9)
N6 C3 N5 C10 -0.5(10)
Au1 C3 N5 C10 167.6(6)
N6 C3 N5 C15 -178.5(8)
Au1 C3 N5 C15 -10.3(12)
C9 C10 N5 C3 0.1(10)
C40 C10 N5 C3 -175.8(8)
C9 C10 N5 C15 177.9(8)
C40 C10 N5 C15 2.0(14)
C14 C15 N5 C3 -75.6(11)
C14 C15 N5 C10 106.9(11)
N5 C3 N6 C9 0.7(10)
Au1 C3 N6 C9 -167.7(6)
N5 C3 N6 C16 172.5(7)
Au1 C3 N6 C16 4.0(12)
C10 C9 N6 C3 -0.6(10)
C46 C9 N6 C3 177.0(8)
C10 C9 N6 C16 -171.4(8)
C46 C9 N6 C16 6.2(14)
N7 C16 N6 C3 -54.0(10)
N7 C16 N6 C9 115.9(9)
N8 C2 N7 C8 1.3(10)
Au1 C2 N7 C8 -177.6(6)
N8 C2 N7 C16 174.5(7)
Au1 C2 N7 C16 -4.3(11)
C7 C8 N7 C2 0.0(10)
C52 C8 N7 C2 179.9(8)
C7 C8 N7 C16 -173.1(8)
C52 C8 N7 C16 6.8(13)
N6 C16 N7 C2 54.9(11)
N6 C16 N7 C8 -132.7(8)
N7 C2 N8 C7 -2.0(9)
Au1 C2 N8 C7 176.7(7)
N7 C2 N8 C17 172.2(8)
Au1 C2 N8 C17 -9.1(14)
C8 C7 N8 C2 2.0(10)
C58 C7 N8 C2 179.7(8)
C8 C7 N8 C17 -172.8(8)
C58 C7 N8 C17 4.8(12)
C18 C17 N8 C2 -7.4(14)
C18 C17 N8 C7 166.2(8)
N1 C1 Au1 C3 -40(4)
N2 C1 Au1 C3 127(3)
N1 C1 Au1 C4 -135.0(8)
N2 C1 Au1 C4 32.4(8)
N1 C1 Au1 C2 50.6(8)
N2 C1 Au1 C2 -142.1(8)
N5 C3 Au1 C1 -41(4)
N6 C3 Au1 C1 125(3)
N5 C3 Au1 C4 53.3(8)
N6 C3 Au1 C4 -140.4(8)
N5 C3 Au1 C2 -132.2(8)
N6 C3 Au1 C2 34.1(8)
N3 C4 Au1 C1 -36.4(8)
N4 C4 Au1 C1 144.0(9)
N3 C4 Au1 C3 149.1(8)
N4 C4 Au1 C3 -30.5(9)
N3 C4 Au1 C2 56(4)
N4 C4 Au1 C2 -123(4)
N7 C2 Au1 C1 152.5(7)
N8 C2 Au1 C1 -26.0(9)
N7 C2 Au1 C3 -33.1(7)
N8 C2 Au1 C3 148.4(9)
N7 C2 Au1 C4 60(4)
N8 C2 Au1 C4 -118(4)
F1 C64 S1 O3 -173.6(10)
F3 C64 S1 O3 62.6(13)
F2 C64 S1 O3 -59.5(11)
F1 C64 S1 O1 57.0(11)
F3 C64 S1 O1 -66.8(11)
F2 C64 S1 O1 171.1(8)
F1 C64 S1 O2 -56.6(11)
F3 C64 S1 O2 179.6(11)
F2 C64 S1 O2 57.5(10)
O7 S3 C70 F7 -53(2)
O9 S3 C70 F7 -175.6(17)
O8 S3 C70 F7 63.3(19)
O7 S3 C70 F9 -172.9(18)
O9 S3 C70 F9 64.5(18)
O8 S3 C70 F9 -56.6(18)
O7 S3 C70 F8 65.2(19)
O9 S3 C70 F8 -57.5(17)
O8 S3 C70 F8 -178.5(16)
F6 C65 S2 O4 52.7(12)
F4 C65 S2 O4 -178.4(10)
F5 C65 S2 O4 -64.8(12)
F6 C65 S2 O5 178.9(10)
F4 C65 S2 O5 -52.2(12)
F5 C65 S2 O5 61.4(11)
F6 C65 S2 O6 -69.0(11)
F4 C65 S2 O6 59.9(12)
F5 C65 S2 O6 173.5(10)

loop_
_platon_squeeze_void_nr
_platon_squeeze_void_average_x
_platon_squeeze_void_average_y
_platon_squeeze_void_average_z
_platon_squeeze_void_volume
_platon_squeeze_void_count_electrons
_platon_squeeze_void_content
1 0.766 -0.141 0.224 122 40 ' '
2 0.234 0.141 0.775 122 40 ' '
3 0.347 0.112 0.239 49 13 ' '
4 0.734 0.359 0.275 122 40 ' '
5 0.847 0.388 0.739 49 13 ' '
6 0.266 0.641 0.724 122 40 ' '
7 0.153 0.612 0.261 49 13 ' '
8 0.653 0.888 0.761 49 13 ' '
